data_7207504
loop_
_publ_author_name
'Chen, Shangjun'
'Yang, Yuheng'
'Wu, Yue'
'Tian, He'
'Zhu, Weihong'

_publ_section_title
;
 Multi-addressable photochromic terarylene containing
 benzo[b]thiophene-1,1-dioxide unit as ethene bridge: multifunctional
 molecular logic gates on unimolecular platform
;
_journal_issue 12
_journal_name_full 'Journal of Materials Chemistry'
_journal_page_first 5486
_journal_paper_doi 10.1039/c2jm14973g
_journal_volume 22
_journal_year 2012
_chemical_formula_sum 'C28 H20 N2 O2 S3'
_chemical_formula_weight 512.64
_chemical_name_systematic
;
?
;
_space_group_IT_number 33
_symmetry_cell_setting orthorhombic
_symmetry_space_group_name_Hall 'P 2c -2n'
_symmetry_space_group_name_H-M 'P n a 21'
_atom_sites_solution_hydrogens geom
_atom_sites_solution_primary direct
_atom_sites_solution_secondary difmap
_audit_creation_method SHELXL-97
_cell_angle_alpha 90.00
_cell_angle_beta 90.00
_cell_angle_gamma 90.00
_cell_formula_units_Z 4
_cell_length_a 11.241(5)
_cell_length_b 20.080(8)
_cell_length_c 10.684(5)
_cell_measurement_temperature 296(2)
_cell_volume 2411.6(18)
_computing_cell_refinement 'Bruker SMART'
_computing_data_collection 'Bruker SMART'
_computing_data_reduction 'Bruker SAINT'
_computing_molecular_graphics 'Bruker SHELXTL'
_computing_publication_material 'Bruker SHELXTL'
_computing_structure_refinement 'SHELXL-97 (Sheldrick, 1997)'
_computing_structure_solution 'SHELXS-97 (Sheldrick, 1990)'
_diffrn_ambient_temperature 296(2)
_diffrn_measured_fraction_theta_full 0.990
_diffrn_measured_fraction_theta_max 0.990
_diffrn_radiation_monochromator graphite
_diffrn_radiation_source 'fine-focus sealed tube'
_diffrn_radiation_type MoK\a
_diffrn_radiation_wavelength 0.71073
_diffrn_reflns_av_R_equivalents 0.0280
_diffrn_reflns_av_sigmaI/netI 0.0392
_diffrn_reflns_limit_h_max 13
_diffrn_reflns_limit_h_min -13
_diffrn_reflns_limit_k_max 23
_diffrn_reflns_limit_k_min -19
_diffrn_reflns_limit_l_max 11
_diffrn_reflns_limit_l_min -12
_diffrn_reflns_number 8007
_diffrn_reflns_theta_full 25.00
_diffrn_reflns_theta_max 25.00
_diffrn_reflns_theta_min 2.03
_exptl_absorpt_coefficient_mu 0.338
_exptl_absorpt_correction_T_max 0.9449
_exptl_absorpt_correction_T_min 0.9325
_exptl_absorpt_correction_type multi-scan
_exptl_absorpt_process_details sadabs
_exptl_crystal_density_diffrn 1.412
_exptl_crystal_density_method 'not measured'
_exptl_crystal_F_000 1064
_exptl_crystal_size_max 0.21
_exptl_crystal_size_mid 0.20
_exptl_crystal_size_min 0.17
_refine_diff_density_max 0.249
_refine_diff_density_min -0.176
_refine_diff_density_rms 0.033
_refine_ls_abs_structure_details 'Flack H D (1983), Acta Cryst. A39, 876-881'
_refine_ls_abs_structure_Flack -0.07(7)
_refine_ls_extinction_method none
_refine_ls_goodness_of_fit_ref 1.054
_refine_ls_hydrogen_treatment constr
_refine_ls_matrix_type full
_refine_ls_number_parameters 318
_refine_ls_number_reflns 3491
_refine_ls_number_restraints 1
_refine_ls_restrained_S_all 1.054
_refine_ls_R_factor_all 0.0370
_refine_ls_R_factor_gt 0.0315
_refine_ls_shift/su_max 0.004
_refine_ls_shift/su_mean 0.000
_refine_ls_structure_factor_coef Fsqd
_refine_ls_weighting_details 'calc w=1/[\s^2^(Fo^2^)+(0.0428P)^2^+0.2053P] where P=(Fo^2^+2Fc^2^)/3'
_refine_ls_weighting_scheme calc
_refine_ls_wR_factor_gt 0.0770
_refine_ls_wR_factor_ref 0.0811
_reflns_number_gt 3161
_reflns_number_total 3491
_reflns_threshold_expression >2sigma(I)
_cod_data_source_file c2jm14973g.txt
_cod_data_source_block pna21
_cod_depositor_comments
;
The following automatic conversions were performed:

'_symmetry_cell_setting' value 'Orthorhombic' changed to
'orthorhombic' according to
/home/saulius/struct/CIF-dictionaries/cif_core.dic dictionary named
'cif_core.dic' version 2.4.1 from 2010-06-29.

Automatic conversion script
Id: cif_fix_values 1715 2011-07-08 13:25:40Z adriana 
;
_cod_original_cell_volume 2411.3(17)
_cod_original_sg_symbol_H-M Pna2(1)
_cod_database_code 7207504

loop_
_symmetry_equiv_pos_as_xyz
'x, y, z'
'-x, -y, z+1/2'
'x+1/2, -y+1/2, z'
'-x+1/2, y+1/2, z+1/2'

loop_
_atom_site_label
_atom_site_type_symbol
_atom_site_fract_x
_atom_site_fract_y
_atom_site_fract_z
_atom_site_U_iso_or_equiv
_atom_site_adp_type
_atom_site_occupancy
_atom_site_symmetry_multiplicity
_atom_site_calc_flag
_atom_site_refinement_flags
C1 C 0.1713(2) 1.00930(14) 0.2876(3) 0.0473(7) Uani 1 1 d .
C2 C 0.0706(3) 0.97580(15) 0.2521(4) 0.0622(9) Uani 1 1 d .
H2 H 0.0747 0.9399 0.1974 0.075 Uiso 1 1 calc R
C3 C -0.0382(3) 0.99706(19) 0.3003(5) 0.0791(13) Uani 1 1 d .
H3 H -0.1055 0.9730 0.2773 0.095 Uiso 1 1 calc R
C4 C 0.0453(4) 1.08032(19) 0.4061(4) 0.0756(11) Uani 1 1 d .
H4 H 0.0387 1.1172 0.4584 0.091 Uiso 1 1 calc R
C5 C 0.1571(3) 1.06274(17) 0.3658(3) 0.0607(9) Uani 1 1 d .
H5 H 0.2231 1.0871 0.3917 0.073 Uiso 1 1 calc R
C6 C 0.2887(2) 0.98863(13) 0.2403(3) 0.0441(7) Uani 1 1 d .
C7 C 0.3199(2) 0.93125(13) 0.1829(3) 0.0421(7) Uani 1 1 d .
H7 H 0.2657 0.8979 0.1631 0.050 Uiso 1 1 calc R
C8 C 0.4431(2) 0.92672(13) 0.1557(3) 0.0402(6) Uani 1 1 d .
C9 C 0.5041(2) 0.98276(13) 0.1893(3) 0.0431(7) Uani 1 1 d .
C10 C 0.6330(2) 0.99849(15) 0.1710(4) 0.0606(10) Uani 1 1 d .
H10A H 0.6728 0.9978 0.2504 0.091 Uiso 1 1 calc R
H10B H 0.6407 1.0419 0.1341 0.091 Uiso 1 1 calc R
H10C H 0.6681 0.9659 0.1166 0.091 Uiso 1 1 calc R
C11 C 0.9496(2) 0.84650(14) 0.4400(3) 0.0417(7) Uani 1 1 d .
C12 C 0.9839(3) 0.87918(18) 0.5474(4) 0.0623(9) Uani 1 1 d .
H12 H 0.9277 0.9003 0.5976 0.075 Uiso 1 1 calc R
C13 C 1.1023(3) 0.8802(2) 0.5796(4) 0.0748(11) Uani 1 1 d .
H13 H 1.1234 0.9031 0.6519 0.090 Uiso 1 1 calc R
C14 C 1.1537(3) 0.81927(16) 0.4138(3) 0.0557(8) Uani 1 1 d .
H14 H 1.2116 0.7978 0.3666 0.067 Uiso 1 1 calc R
C15 C 1.0377(2) 0.81575(14) 0.3733(3) 0.0489(7) Uani 1 1 d .
H15 H 1.0192 0.7925 0.3005 0.059 Uiso 1 1 calc R
C16 C 0.8260(2) 0.84547(13) 0.3967(3) 0.0393(6) Uani 1 1 d .
C17 C 0.7837(2) 0.83793(12) 0.2786(3) 0.0385(6) Uani 1 1 d .
H17 H 0.8327 0.8303 0.2099 0.046 Uiso 1 1 calc R
C18 C 0.6571(2) 0.84280(12) 0.2691(3) 0.0358(6) Uani 1 1 d .
C19 C 0.6057(2) 0.85329(15) 0.3835(3) 0.0421(7) Uani 1 1 d .
C20 C 0.4767(3) 0.85657(19) 0.4191(3) 0.0604(9) Uani 1 1 d .
H20A H 0.4513 0.9022 0.4203 0.091 Uiso 1 1 calc R
H20B H 0.4660 0.8374 0.5006 0.091 Uiso 1 1 calc R
H20C H 0.4303 0.8322 0.3590 0.091 Uiso 1 1 calc R
C21 C 0.5949(2) 0.83567(13) 0.1507(3) 0.0365(6) Uani 1 1 d .
C22 C 0.5002(2) 0.86728(13) 0.1008(3) 0.0375(6) Uani 1 1 d .
C23 C 0.4618(3) 0.84023(14) -0.0210(3) 0.0412(7) Uani 1 1 d .
C24 C 0.3674(3) 0.86001(15) -0.0952(3) 0.0499(8) Uani 1 1 d .
H24 H 0.3169 0.8940 -0.0695 0.060 Uiso 1 1 calc R
C25 C 0.3495(3) 0.82805(18) -0.2092(3) 0.0614(9) Uani 1 1 d .
H25 H 0.2865 0.8411 -0.2599 0.074 Uiso 1 1 calc R
C26 C 0.4227(3) 0.77773(17) -0.2482(3) 0.0653(9) Uani 1 1 d .
H26 H 0.4081 0.7571 -0.3246 0.078 Uiso 1 1 calc R
C27 C 0.5170(3) 0.75720(16) -0.1771(3) 0.0576(9) Uani 1 1 d .
H27 H 0.5676 0.7234 -0.2037 0.069 Uiso 1 1 calc R
C28 C 0.5335(3) 0.78890(15) -0.0647(3) 0.0443(7) Uani 1 1 d .
N1 N -0.0540(3) 1.04832(17) 0.3755(4) 0.0799(10) Uani 1 1 d .
N2 N 1.1880(2) 0.85122(15) 0.5157(3) 0.0673(8) Uani 1 1 d .
O1 O 0.76092(19) 0.79267(11) -0.0030(2) 0.0573(5) Uani 1 1 d .
O2 O 0.6362(2) 0.70819(10) 0.0972(2) 0.0607(6) Uani 1 1 d .
S1 S 0.41149(6) 1.03949(3) 0.25764(10) 0.0518(2) Uani 1 1 d .
S2 S 0.71011(7) 0.85831(4) 0.49926(8) 0.0532(2) Uani 1 1 d .
S3 S 0.64709(6) 0.77371(3) 0.04470(7) 0.04225(18) Uani 1 1 d .

loop_
_atom_site_aniso_label
_atom_site_aniso_U_11
_atom_site_aniso_U_22
_atom_site_aniso_U_33
_atom_site_aniso_U_23
_atom_site_aniso_U_13
_atom_site_aniso_U_12
C1 0.0429(15) 0.0400(15) 0.059(2) 0.0093(15) -0.0085(16) 0.0080(12)
C2 0.0425(16) 0.0441(17) 0.100(3) 0.007(2) -0.006(2) 0.0059(12)
C3 0.0437(18) 0.061(2) 0.132(4) 0.025(3) -0.002(2) 0.0031(17)
C4 0.077(3) 0.072(2) 0.078(3) -0.003(2) 0.007(2) 0.024(2)
C5 0.0524(19) 0.064(2) 0.066(2) -0.0056(18) -0.0062(18) 0.0157(16)
C6 0.0377(14) 0.0391(14) 0.056(2) 0.0016(14) -0.0111(15) 0.0015(11)
C7 0.0389(14) 0.0362(15) 0.0511(18) 0.0016(13) -0.0095(14) -0.0007(12)
C8 0.0396(15) 0.0371(15) 0.0439(16) 0.0023(13) -0.0105(14) 0.0003(11)
C9 0.0357(13) 0.0354(14) 0.0582(19) 0.0002(13) -0.0096(15) -0.0019(11)
C10 0.0410(15) 0.0460(17) 0.095(3) -0.0106(19) -0.0022(18) -0.0037(13)
C11 0.0396(15) 0.0449(16) 0.0405(15) -0.0001(13) -0.0026(14) -0.0004(12)
C12 0.0500(17) 0.087(2) 0.0499(18) -0.026(2) -0.0122(17) 0.0106(17)
C13 0.057(2) 0.109(3) 0.058(2) -0.033(2) -0.0196(18) 0.012(2)
C14 0.0442(17) 0.061(2) 0.061(2) -0.0129(17) -0.0052(17) 0.0092(15)
C15 0.0405(16) 0.0570(18) 0.0492(18) -0.0142(15) -0.0053(15) 0.0031(14)
C16 0.0347(14) 0.0436(16) 0.0397(16) -0.0057(13) -0.0024(13) 0.0040(12)
C17 0.0339(13) 0.0425(14) 0.0391(15) -0.0035(13) -0.0006(13) 0.0002(11)
C18 0.0330(13) 0.0349(13) 0.0394(15) 0.0017(12) -0.0021(14) 0.0004(10)
C19 0.0349(15) 0.0527(18) 0.0386(16) 0.0005(14) -0.0008(13) 0.0041(13)
C20 0.0406(17) 0.090(3) 0.050(2) 0.0100(18) 0.0051(16) 0.0100(16)
C21 0.0359(14) 0.0352(14) 0.0383(15) 0.0001(12) 0.0021(13) -0.0021(11)
C22 0.0343(14) 0.0393(15) 0.0389(15) 0.0013(13) -0.0042(13) -0.0047(11)
C23 0.0450(15) 0.0409(15) 0.0377(16) 0.0062(12) -0.0029(13) -0.0097(12)
C24 0.0494(18) 0.0505(17) 0.0498(18) 0.0125(15) -0.0144(16) -0.0123(14)
C25 0.067(2) 0.070(2) 0.047(2) 0.0187(17) -0.0243(18) -0.0247(18)
C26 0.090(3) 0.070(2) 0.0364(17) -0.0012(18) -0.013(2) -0.0209(19)
C27 0.077(2) 0.0574(19) 0.0386(17) -0.0047(15) -0.0027(18) -0.0094(17)
C28 0.0529(17) 0.0436(16) 0.0363(15) 0.0046(13) -0.0034(15) -0.0079(14)
N1 0.064(2) 0.069(2) 0.107(3) 0.022(2) 0.015(2) 0.0220(17)
N2 0.0464(15) 0.087(2) 0.068(2) -0.0184(17) -0.0173(16) 0.0094(14)
O1 0.0490(11) 0.0698(13) 0.0532(13) -0.0051(11) 0.0106(11) 0.0051(10)
O2 0.0857(17) 0.0414(12) 0.0550(13) 0.0047(10) -0.0010(13) 0.0121(11)
S1 0.0424(4) 0.0384(4) 0.0746(5) -0.0092(4) -0.0103(4) -0.0006(3)
S2 0.0436(4) 0.0798(6) 0.0362(4) -0.0067(4) -0.0007(4) 0.0116(4)
S3 0.0494(4) 0.0414(4) 0.0360(3) -0.0017(3) 0.0016(4) 0.0043(3)

loop_
_atom_type_symbol
_atom_type_description
_atom_type_scat_dispersion_real
_atom_type_scat_dispersion_imag
_atom_type_scat_source
C C 0.0033 0.0016 'International Tables Vol C Tables 4.2.6.8 and 6.1.1.4'
H H 0.0000 0.0000 'International Tables Vol C Tables 4.2.6.8 and 6.1.1.4'
N N 0.0061 0.0033 'International Tables Vol C Tables 4.2.6.8 and 6.1.1.4'
O O 0.0106 0.0060 'International Tables Vol C Tables 4.2.6.8 and 6.1.1.4'
S S 0.1246 0.1234 'International Tables Vol C Tables 4.2.6.8 and 6.1.1.4'

loop_
_geom_angle_atom_site_label_1
_geom_angle_atom_site_label_2
_geom_angle_atom_site_label_3
_geom_angle
C5 C1 C2 117.2(3)
C5 C1 C6 122.3(3)
C2 C1 C6 120.5(3)
C1 C2 C3 118.2(4)
N1 C3 C2 125.6(4)
N1 C4 C5 124.5(4)
C1 C5 C4 119.9(4)
C7 C6 C1 129.0(2)
C7 C6 S1 110.2(2)
C1 C6 S1 120.8(2)
C6 C7 C8 113.7(2)
C9 C8 C7 112.5(2)
C9 C8 C22 123.5(2)
C7 C8 C22 123.9(2)
C8 C9 C10 128.7(3)
C8 C9 S1 110.9(2)
C10 C9 S1 120.4(2)
C15 C11 C12 116.6(3)
C15 C11 C16 121.0(3)
C12 C11 C16 122.4(3)
C13 C12 C11 119.1(3)
N2 C13 C12 125.0(3)
N2 C14 C15 124.2(3)
C11 C15 C14 119.9(3)
C17 C16 C11 128.9(3)
C17 C16 S2 110.1(2)
C11 C16 S2 121.0(2)
C16 C17 C18 114.0(3)
C19 C18 C17 111.6(2)
C19 C18 C21 126.1(2)
C17 C18 C21 122.3(2)
C18 C19 C20 129.9(3)
C18 C19 S2 111.4(2)
C20 C19 S2 118.6(2)
C22 C21 C18 132.7(3)
C22 C21 S3 109.7(2)
C18 C21 S3 117.62(19)
C21 C22 C23 114.0(3)
C21 C22 C8 124.5(3)
C23 C22 C8 121.4(2)
C24 C23 C28 117.7(3)
C24 C23 C22 128.7(3)
C28 C23 C22 113.6(2)
C23 C24 C25 118.7(3)
C26 C25 C24 121.3(3)
C27 C26 C25 121.3(3)
C26 C27 C28 116.8(3)
C27 C28 C23 124.1(3)
C27 C28 S3 126.8(3)
C23 C28 S3 109.1(2)
C3 N1 C4 114.5(3)
C13 N2 C14 115.3(3)
C9 S1 C6 92.69(14)
C19 S2 C16 92.86(15)
O1 S3 O2 117.38(14)
O1 S3 C28 111.55(15)
O2 S3 C28 110.92(14)
O1 S3 C21 109.62(13)
O2 S3 C21 111.31(14)
C28 S3 C21 93.55(14)

loop_
_geom_bond_atom_site_label_1
_geom_bond_atom_site_label_2
_geom_bond_distance
C1 C5 1.370(4)
C1 C2 1.370(4)
C1 C6 1.472(4)
C2 C3 1.394(5)
C3 N1 1.318(6)
C4 N1 1.329(5)
C4 C5 1.375(5)
C6 C7 1.352(4)
C6 S1 1.727(3)
C7 C8 1.418(4)
C8 C9 1.366(4)
C8 C22 1.476(4)
C9 C10 1.495(4)
C9 S1 1.707(3)
C11 C15 1.367(4)
C11 C12 1.377(4)
C11 C16 1.465(4)
C12 C13 1.374(4)
C13 N2 1.316(4)
C14 N2 1.321(5)
C14 C15 1.376(4)
C16 C17 1.356(4)
C16 S2 1.721(3)
C17 C18 1.430(3)
C18 C19 1.368(4)
C18 C21 1.453(4)
C19 C20 1.500(4)
C19 S2 1.708(3)
C21 C22 1.349(4)
C21 S3 1.782(3)
C22 C23 1.474(4)
C23 C24 1.383(4)
C23 C28 1.389(4)
C24 C25 1.391(5)
C25 C26 1.368(5)
C26 C27 1.368(5)
C27 C28 1.372(4)
C28 S3 1.758(3)
O1 S3 1.429(2)
O2 S3 1.436(2)
